data_2016029
loop_
_publ_author_name
'Pelczar, Elizabeth M.'
'Emge, Thomas J.'
'Goldman, Alan S.'

_publ_section_title
;
 A mixed-valence chloride-bridged (pincer)Ir^III^--(diene)Ir^I^ complex
;
_journal_coeditor_code GA3042
_journal_issue 7
_journal_name_full 'Acta Crystallographica Section C'
_journal_page_first m323
_journal_page_last m326
_journal_paper_doi 10.1107/S0108270107022378
_journal_volume 63
_journal_year 2007
_chemical_formula_iupac '[Ir2 (C8 H12) (C24 H44 P2) Cl2] , 0.5C6 H14'
_chemical_formula_moiety 'C32 H56 Cl2 Ir2 P2 , 0.5C6 H14'
_chemical_formula_sum 'C35 H63 Cl2 Ir2 P2'
_chemical_formula_weight 1001.09
_chemical_name_common
;
\k^3^-(^tBu^PCPIrH)-(\m~2~Cl)~2~-\h^4^-Ir(COD)
;
_chemical_name_systematic
;
[2,6-bis(di-tert-butylphosphino)phenyl-1\k^3^P,C^1^,P']di-\m-chlorido-
1:2\k^4^Cl:Cl-(2\h^4^-cycloocta-2,5-diene)diiridium(I,III) hexane hemisolvate
;
_space_group_IT_number 14
_symmetry_cell_setting monoclinic
_symmetry_space_group_name_Hall '-P 2ybc'
_symmetry_space_group_name_H-M 'P 1 21/c 1'
_atom_sites_solution_hydrogens geom
_atom_sites_solution_primary direct
_atom_sites_solution_secondary difmap
_cell_angle_alpha 90.00
_cell_angle_beta 99.4160(10)
_cell_angle_gamma 90.00
_cell_formula_units_Z 4
_cell_length_a 14.8424(7)
_cell_length_b 11.6735(5)
_cell_length_c 22.0589(10)
_cell_measurement_reflns_used 8331
_cell_measurement_temperature 100(2)
_cell_measurement_theta_max 30.58
_cell_measurement_theta_min 2.56
_cell_volume 3770.5(3)
_computing_cell_refinement SMART
_computing_data_collection 'SMART (Bruker, 2005)'
_computing_data_reduction 'SAINT-Plus (Bruker,2003)'
_computing_molecular_graphics 'SHELXTL (Bruker, 2003)'
_computing_publication_material SHELXTL
_computing_structure_refinement 'SHELXL97 (Sheldrick, 1997)'
_computing_structure_solution 'SHELXS97 (Sheldrick, 1997)'
_diffrn_ambient_temperature 100(2)
_diffrn_measured_fraction_theta_full 0.990
_diffrn_measured_fraction_theta_max 0.990
_diffrn_measurement_device_type 'Bruker SMART CCD area-detector'
_diffrn_measurement_method '\f and \w'
_diffrn_radiation_monochromator graphite
_diffrn_radiation_source 'fine-focus sealed tube'
_diffrn_radiation_type MoK\a
_diffrn_radiation_wavelength 0.71073
_diffrn_reflns_av_R_equivalents 0.0332
_diffrn_reflns_av_sigmaI/netI 0.0316
_diffrn_reflns_limit_h_max 21
_diffrn_reflns_limit_h_min -21
_diffrn_reflns_limit_k_max 16
_diffrn_reflns_limit_k_min -16
_diffrn_reflns_limit_l_max 31
_diffrn_reflns_limit_l_min -31
_diffrn_reflns_number 42778
_diffrn_reflns_theta_full 30.61
_diffrn_reflns_theta_max 30.61
_diffrn_reflns_theta_min 1.87
_diffrn_standards_decay_% 0
_diffrn_standards_interval_time 0
_diffrn_standards_number 0
_exptl_absorpt_coefficient_mu 7.301
_exptl_absorpt_correction_T_max 0.558
_exptl_absorpt_correction_T_min 0.361
_exptl_absorpt_correction_type multi-scan
_exptl_absorpt_process_details '(SADABS in SAINT-Plus; Bruker, 2003)'
_exptl_crystal_colour orange
_exptl_crystal_density_diffrn 1.764
_exptl_crystal_density_method 'not measured'
_exptl_crystal_description lath
_exptl_crystal_F_000 1964
_exptl_crystal_size_max 0.19
_exptl_crystal_size_mid 0.12
_exptl_crystal_size_min 0.08
_refine_diff_density_max 2.040
_refine_diff_density_min -1.027
_refine_ls_extinction_method none
_refine_ls_goodness_of_fit_ref 1.003
_refine_ls_hydrogen_treatment constr
_refine_ls_matrix_type full
_refine_ls_number_parameters 383
_refine_ls_number_reflns 11498
_refine_ls_number_restraints 0
_refine_ls_restrained_S_all 1.003
_refine_ls_R_factor_all 0.0317
_refine_ls_R_factor_gt 0.0263
_refine_ls_shift/su_max 0.003
_refine_ls_shift/su_mean 0.000
_refine_ls_structure_factor_coef Fsqd
_refine_ls_weighting_details 'calc w = 1/[\s^2^(Fo^2^)+(0.03P)^2^+7.5P] where P=(Fo^2^+2Fc^2^)/3'
_refine_ls_weighting_scheme calc
_refine_ls_wR_factor_gt 0.0603
_refine_ls_wR_factor_ref 0.0622
_reflns_number_gt 10259
_reflns_number_total 11498
_reflns_threshold_expression I>2\s(I)
_cod_data_source_file ga3042.cif
_cod_data_source_block I
_cod_original_sg_symbol_H-M 'P 21/c'
_cod_database_code 2016029
_cod_database_fobs_code 2016029

loop_
_symmetry_equiv_pos_as_xyz
'x, y, z'
'-x, y+1/2, -z+1/2'
'-x, -y, -z'
'x, -y-1/2, z-1/2'

loop_
_atom_site_type_symbol
_atom_site_label
_atom_site_fract_x
_atom_site_fract_y
_atom_site_fract_z
_atom_site_U_iso_or_equiv
_atom_site_adp_type
_atom_site_calc_flag
_atom_site_refinement_flags
_atom_site_occupancy
Ir Ir1 0.680138(8) 0.126447(9) 0.159875(5) 0.00922(3) Uani d . 1
H H1 0.6890 0.0307 0.1101 0.020 Uiso d . 1
Ir Ir2 0.838754(8) 0.322798(10) 0.254009(6) 0.01107(3) Uani d . 1
P P1 0.66778(5) 0.23654(7) 0.07101(4) 0.01129(14) Uani d . 1
P P2 0.65536(5) -0.02464(7) 0.22407(4) 0.01062(14) Uani d . 1
Cl Cl1 0.84815(5) 0.15376(6) 0.19479(4) 0.01398(14) Uani d . 1
Cl Cl2 0.67694(5) 0.28732(6) 0.24043(3) 0.01297(13) Uani d . 1
C C1 0.5440(2) 0.1114(3) 0.13518(15) 0.0125(6) Uani d . 1
C C2 0.4993(2) 0.1449(3) 0.07595(15) 0.0132(6) Uani d . 1
C C3 0.4046(2) 0.1378(3) 0.06018(15) 0.0163(6) Uani d . 1
H H3 0.3756 0.1640 0.0210 0.020 Uiso calc R 1
C C4 0.3521(2) 0.0926(3) 0.10132(16) 0.0168(6) Uani d . 1
H H4 0.2875 0.0896 0.0909 0.020 Uiso calc R 1
C C5 0.3954(2) 0.0518(3) 0.15791(15) 0.0150(6) Uani d . 1
H H5 0.3602 0.0178 0.1854 0.018 Uiso calc R 1
C C6 0.4896(2) 0.0604(3) 0.17462(15) 0.0133(6) Uani d . 1
C C7 0.5583(2) 0.1817(3) 0.02973(15) 0.0147(6) Uani d . 1
H H7A 0.5268 0.2422 0.0028 0.018 Uiso calc R 1
H H7B 0.5693 0.1157 0.0037 0.018 Uiso calc R 1
C C8 0.5373(2) 0.0084(3) 0.23435(15) 0.0140(6) Uani d . 1
H H8A 0.5055 -0.0623 0.2439 0.017 Uiso calc R 1
H H8B 0.5373 0.0632 0.2686 0.017 Uiso calc R 1
C C9 0.7517(2) 0.2027(3) 0.01761(15) 0.0152(6) Uani d . 1
C C10 0.7097(3) 0.2189(3) -0.05021(16) 0.0220(7) Uani d . 1
H H10A 0.7575 0.2114 -0.0758 0.033 Uiso calc R 1
H H10B 0.6820 0.2952 -0.0560 0.033 Uiso calc R 1
H H10C 0.6627 0.1605 -0.0621 0.033 Uiso calc R 1
C C11 0.8374(2) 0.2786(3) 0.03346(18) 0.0223(7) Uani d . 1
H H11A 0.8852 0.2506 0.0114 0.033 Uiso calc R 1
H H11B 0.8595 0.2755 0.0778 0.033 Uiso calc R 1
H H11C 0.8220 0.3579 0.0213 0.033 Uiso calc R 1
C C12 0.7828(2) 0.0779(3) 0.02649(16) 0.0194(7) Uani d . 1
H H12A 0.7294 0.0273 0.0187 0.029 Uiso calc R 1
H H12B 0.8142 0.0669 0.0687 0.029 Uiso calc R 1
H H12C 0.8245 0.0596 -0.0023 0.029 Uiso calc R 1
C C13 0.6481(2) 0.3965(3) 0.07266(15) 0.0155(6) Uani d . 1
C C14 0.6308(3) 0.4552(3) 0.00934(16) 0.0206(7) Uani d . 1
H H14A 0.6124 0.5349 0.0141 0.031 Uiso calc R 1
H H14B 0.5820 0.4146 -0.0176 0.031 Uiso calc R 1
H H14C 0.6868 0.4533 -0.0088 0.031 Uiso calc R 1
C C15 0.7286(2) 0.4570(3) 0.11265(16) 0.0185(7) Uani d . 1
H H15A 0.7104 0.5347 0.1223 0.028 Uiso calc R 1
H H15B 0.7804 0.4610 0.0903 0.028 Uiso calc R 1
H H15C 0.7465 0.4139 0.1509 0.028 Uiso calc R 1
C C16 0.5621(2) 0.4128(3) 0.10254(16) 0.0192(7) Uani d . 1
H H16A 0.5708 0.3747 0.1427 0.029 Uiso calc R 1
H H16B 0.5092 0.3793 0.0760 0.029 Uiso calc R 1
H H16C 0.5515 0.4948 0.1080 0.029 Uiso calc R 1
C C17 0.6489(2) -0.1668(3) 0.18208(15) 0.0150(6) Uani d . 1
C C18 0.6285(3) -0.2683(3) 0.22221(16) 0.0203(7) Uani d . 1
H H18A 0.6215 -0.3383 0.1974 0.030 Uiso calc R 1
H H18B 0.5719 -0.2533 0.2384 0.030 Uiso calc R 1
H H18C 0.6791 -0.2778 0.2565 0.030 Uiso calc R 1
C C19 0.7398(2) -0.1883(3) 0.15836(16) 0.0185(7) Uani d . 1
H H19A 0.7367 -0.2617 0.1366 0.028 Uiso calc R 1
H H19B 0.7901 -0.1903 0.1932 0.028 Uiso calc R 1
H H19C 0.7504 -0.1265 0.1303 0.028 Uiso calc R 1
C C20 0.5725(3) -0.1644(3) 0.12607(16) 0.0194(7) Uani d . 1
H H20A 0.5829 -0.1008 0.0991 0.029 Uiso calc R 1
H H20B 0.5135 -0.1541 0.1398 0.029 Uiso calc R 1
H H20C 0.5722 -0.2368 0.1035 0.029 Uiso calc R 1
C C21 0.7184(2) -0.0469(3) 0.30485(14) 0.0147(6) Uani d . 1
C C22 0.6597(3) -0.1087(3) 0.34640(16) 0.0191(7) Uani d . 1
H H22A 0.6953 -0.1182 0.3876 0.029 Uiso calc R 1
H H22B 0.6416 -0.1841 0.3290 0.029 Uiso calc R 1
H H22C 0.6051 -0.0631 0.3489 0.029 Uiso calc R 1
C C23 0.8089(2) -0.1112(3) 0.30518(17) 0.0205(7) Uani d . 1
H H23A 0.8430 -0.0753 0.2758 0.031 Uiso calc R 1
H H23B 0.7961 -0.1913 0.2935 0.031 Uiso calc R 1
H H23C 0.8452 -0.1080 0.3464 0.031 Uiso calc R 1
C C24 0.7421(2) 0.0709(3) 0.33318(15) 0.0190(7) Uani d . 1
H H24A 0.7695 0.0619 0.3764 0.029 Uiso calc R 1
H H24B 0.6865 0.1171 0.3303 0.029 Uiso calc R 1
H H24C 0.7856 0.1092 0.3110 0.029 Uiso calc R 1
C C25 0.9804(2) 0.3312(3) 0.28602(16) 0.0163(6) Uani d . 1
H H25 1.0085 0.2634 0.2809 0.020 Uiso d . 1
C C26 0.9592(2) 0.3831(3) 0.22771(16) 0.0156(6) Uani d . 1
H H26 0.9702 0.3361 0.1952 0.020 Uiso d . 1
C C27 0.9541(2) 0.5107(3) 0.21596(16) 0.0161(6) Uani d . 1
H H27A 0.9253 0.5246 0.1729 0.019 Uiso calc R 1
H H27B 1.0168 0.5424 0.2215 0.019 Uiso calc R 1
C C28 0.8996(2) 0.5730(3) 0.25895(17) 0.0182(6) Uani d . 1
H H28A 0.9413 0.5965 0.2966 0.022 Uiso calc R 1
H H28B 0.8721 0.6431 0.2385 0.022 Uiso calc R 1
C C29 0.8246(2) 0.4972(3) 0.27637(16) 0.0151(6) Uani d . 1
H H29 0.7639 0.5201 0.2588 0.020 Uiso d . 1
C C30 0.8350(2) 0.4293(3) 0.33026(16) 0.0160(6) Uani d . 1
H H30 0.7849 0.4100 0.3435 0.020 Uiso d . 1
C C31 0.9225(2) 0.4216(3) 0.37679(16) 0.0204(7) Uani d . 1
H H31A 0.9166 0.3591 0.4062 0.024 Uiso calc R 1
H H31B 0.9315 0.4942 0.4002 0.024 Uiso calc R 1
C C32 1.0064(2) 0.3990(3) 0.34575(16) 0.0186(7) Uani d . 1
H H32A 1.0341 0.4729 0.3367 0.022 Uiso calc R 1
H H32B 1.0525 0.3554 0.3742 0.022 Uiso calc R 1
C C33 0.9658(4) 0.5435(6) -0.0152(2) 0.071(2) Uani d . 1
H H33A 0.9108 0.5023 -0.0356 0.085 Uiso calc R 1
H H33B 0.9925 0.5838 -0.0475 0.085 Uiso calc R 1
C C34 0.9364(5) 0.6329(7) 0.0284(3) 0.080(3) Uani d . 1
H H34A 0.9917 0.6718 0.0501 0.096 Uiso calc R 1
H H34B 0.9072 0.5929 0.0597 0.096 Uiso calc R 1
C C35 0.8698(6) 0.7245(9) -0.0031(3) 0.105(3) Uani d . 1
H H35A 0.8974 0.7637 -0.0348 0.157 Uiso calc R 1
H H35B 0.8568 0.7802 0.0276 0.157 Uiso calc R 1
H H35C 0.8127 0.6876 -0.0221 0.157 Uiso calc R 1

loop_
_atom_site_aniso_label
_atom_site_aniso_U_11
_atom_site_aniso_U_22
_atom_site_aniso_U_33
_atom_site_aniso_U_12
_atom_site_aniso_U_13
_atom_site_aniso_U_23
Ir1 0.00906(5) 0.00824(5) 0.01056(5) -0.00065(4) 0.00222(4) 0.00001(4)
Ir2 0.00963(6) 0.00950(5) 0.01433(6) -0.00023(4) 0.00268(4) -0.00050(4)
P1 0.0123(4) 0.0105(3) 0.0112(3) -0.0007(3) 0.0025(3) 0.0007(3)
P2 0.0120(3) 0.0092(3) 0.0109(3) -0.0002(3) 0.0027(3) 0.0005(3)
Cl1 0.0100(3) 0.0126(3) 0.0192(4) 0.0004(2) 0.0020(3) -0.0027(3)
Cl2 0.0116(3) 0.0121(3) 0.0157(3) -0.0001(3) 0.0034(3) -0.0012(3)
C1 0.0124(14) 0.0095(12) 0.0151(14) -0.0011(10) 0.0003(11) -0.0023(11)
C2 0.0146(15) 0.0118(13) 0.0135(14) -0.0018(11) 0.0030(11) -0.0001(11)
C3 0.0155(15) 0.0176(15) 0.0147(15) -0.0023(12) -0.0005(12) -0.0013(12)
C4 0.0091(14) 0.0189(15) 0.0224(16) -0.0024(11) 0.0025(12) -0.0049(13)
C5 0.0125(14) 0.0148(14) 0.0188(15) -0.0025(11) 0.0059(12) -0.0034(12)
C6 0.0136(14) 0.0122(13) 0.0148(14) -0.0006(11) 0.0039(11) -0.0018(11)
C7 0.0135(14) 0.0188(15) 0.0114(14) -0.0025(12) 0.0005(11) 0.0043(12)
C8 0.0158(15) 0.0140(14) 0.0134(14) -0.0011(11) 0.0060(12) 0.0010(11)
C9 0.0183(15) 0.0154(14) 0.0136(14) -0.0017(12) 0.0077(12) 0.0004(11)
C10 0.0304(19) 0.0240(17) 0.0135(15) -0.0004(15) 0.0094(14) 0.0008(13)
C11 0.0188(16) 0.0225(17) 0.0281(19) -0.0054(14) 0.0109(14) 0.0001(14)
C12 0.0246(17) 0.0173(15) 0.0177(16) -0.0003(13) 0.0081(13) -0.0027(13)
C13 0.0179(16) 0.0126(14) 0.0159(15) 0.0013(11) 0.0027(12) 0.0007(11)
C14 0.0264(18) 0.0158(15) 0.0195(16) 0.0026(13) 0.0027(14) 0.0063(13)
C15 0.0236(17) 0.0114(14) 0.0210(16) -0.0011(12) 0.0058(13) -0.0005(12)
C16 0.0212(17) 0.0167(15) 0.0200(16) 0.0031(13) 0.0048(13) -0.0003(13)
C17 0.0211(16) 0.0099(13) 0.0144(15) -0.0009(12) 0.0043(12) -0.0007(11)
C18 0.0273(18) 0.0124(14) 0.0219(17) -0.0036(13) 0.0059(14) -0.0007(13)
C19 0.0227(17) 0.0133(14) 0.0205(16) 0.0037(12) 0.0067(13) -0.0005(12)
C20 0.0245(18) 0.0138(14) 0.0193(16) -0.0012(13) 0.0014(13) -0.0037(12)
C21 0.0183(15) 0.0152(14) 0.0108(14) 0.0012(12) 0.0037(12) 0.0018(11)
C22 0.0236(17) 0.0215(16) 0.0127(15) -0.0020(13) 0.0041(13) 0.0039(12)
C23 0.0202(17) 0.0229(17) 0.0179(16) 0.0034(13) 0.0019(13) 0.0010(13)
C24 0.0258(18) 0.0168(15) 0.0130(15) -0.0016(13) -0.0013(13) -0.0006(12)
C25 0.0116(14) 0.0138(14) 0.0235(17) -0.0003(11) 0.0033(12) -0.0020(12)
C26 0.0124(14) 0.0158(14) 0.0198(16) -0.0038(11) 0.0056(12) -0.0048(12)
C27 0.0135(15) 0.0163(15) 0.0187(15) -0.0040(12) 0.0029(12) 0.0026(12)
C28 0.0197(16) 0.0108(13) 0.0249(17) -0.0025(12) 0.0055(13) 0.0016(13)
C29 0.0143(15) 0.0115(13) 0.0199(16) 0.0008(11) 0.0037(12) -0.0011(12)
C30 0.0139(14) 0.0146(14) 0.0202(16) -0.0002(12) 0.0047(12) -0.0015(12)
C31 0.0176(16) 0.0254(17) 0.0178(16) -0.0033(14) 0.0016(13) -0.0035(14)
C32 0.0135(15) 0.0197(16) 0.0212(17) -0.0010(12) -0.0014(12) 0.0011(13)
C33 0.079(4) 0.103(5) 0.025(2) -0.073(4) -0.010(2) 0.016(3)
C34 0.085(5) 0.124(6) 0.027(3) -0.078(5) -0.005(3) 0.008(3)
C35 0.107(7) 0.138(8) 0.055(4) -0.040(6) -0.030(4) -0.007(5)

loop_
_atom_type_symbol
_atom_type_description
_atom_type_scat_dispersion_real
_atom_type_scat_dispersion_imag
_atom_type_scat_source
C C 0.0033 0.0016 'International Tables Vol C Tables 4.2.6.8 and 6.1.1.4'
H H 0.0000 0.0000 'International Tables Vol C Tables 4.2.6.8 and 6.1.1.4'
P P 0.1023 0.0942 'International Tables Vol C Tables 4.2.6.8 and 6.1.1.4'
Cl Cl 0.1484 0.1585 'International Tables Vol C Tables 4.2.6.8 and 6.1.1.4'
Ir Ir -1.4442 7.9887 'International Tables Vol C Tables 4.2.6.8 and 6.1.1.4'

loop_
_geom_angle_atom_site_label_1
_geom_angle_atom_site_label_2
_geom_angle_atom_site_label_3
_geom_angle_site_symmetry_1
_geom_angle
_geom_angle_publ_flag
C1 Ir1 P1 . 83.27(9) y
C1 Ir1 P2 . 81.21(9) y
P1 Ir1 P2 . 158.83(3) y
C1 Ir1 Cl1 . 176.79(9) y
P1 Ir1 Cl1 . 97.23(3) y
P2 Ir1 Cl1 . 99.07(3) y
C1 Ir1 Cl2 . 96.80(9) y
P1 Ir1 Cl2 . 99.77(3) y
P2 Ir1 Cl2 . 96.29(3) y
Cl1 Ir1 Cl2 . 79.98(2) y
C1 Ir1 H1 . 87 y
P1 Ir1 H1 . 79 y
P2 Ir1 H1 . 86 y
Cl1 Ir1 H1 . 96 y
Cl2 Ir1 H1 . 176 y
C26 Ir2 C30 . 99.14(13) ?
C26 Ir2 C25 . 39.25(13) ?
C30 Ir2 C25 . 81.93(13) ?
C26 Ir2 C29 . 82.09(12) ?
C30 Ir2 C29 . 39.27(13) ?
C25 Ir2 C29 . 90.49(12) ?
C26 Ir2 Cl1 . 89.84(9) ?
C30 Ir2 Cl1 . 160.23(9) ?
C25 Ir2 Cl1 . 94.45(9) ?
C29 Ir2 Cl1 . 160.48(9) ?
C26 Ir2 Cl2 . 154.80(10) ?
C30 Ir2 Cl2 . 92.58(9) ?
C25 Ir2 Cl2 . 165.92(10) ?
C29 Ir2 Cl2 . 93.42(9) ?
Cl1 Ir2 Cl2 . 86.33(3) y
C7 P1 C9 . 103.74(15) ?
C7 P1 C13 . 103.07(15) ?
C9 P1 C13 . 109.73(15) ?
C7 P1 Ir1 . 99.55(10) ?
C9 P1 Ir1 . 116.13(11) ?
C13 P1 Ir1 . 121.36(11) ?
C8 P2 C21 . 104.29(14) ?
C8 P2 C17 . 105.67(15) ?
C21 P2 C17 . 108.52(15) ?
C8 P2 Ir1 . 99.45(10) ?
C21 P2 Ir1 . 125.06(11) ?
C17 P2 Ir1 . 111.51(10) ?
Ir2 Cl1 Ir1 . 97.43(3) ?
Ir2 Cl2 Ir1 . 94.60(2) ?
C6 C1 C2 . 117.0(3) ?
C6 C1 Ir1 . 121.3(2) ?
C2 C1 Ir1 . 121.5(2) ?
C3 C2 C1 . 120.9(3) ?
C3 C2 C7 . 121.4(3) ?
C1 C2 C7 . 117.6(3) ?
C4 C3 C2 . 120.6(3) ?
C4 C3 H3 . 119.7 ?
C2 C3 H3 . 119.7 ?
C5 C4 C3 . 119.3(3) ?
C5 C4 H4 . 120.4 ?
C3 C4 H4 . 120.4 ?
C6 C5 C4 . 120.7(3) ?
C6 C5 H5 . 119.7 ?
C4 C5 H5 . 119.7 ?
C5 C6 C1 . 121.2(3) ?
C5 C6 C8 . 120.5(3) ?
C1 C6 C8 . 118.1(3) ?
C2 C7 P1 . 109.1(2) ?
C2 C7 H7A . 109.9 ?
P1 C7 H7A . 109.9 ?
C2 C7 H7B . 109.9 ?
P1 C7 H7B . 109.9 ?
H7A C7 H7B . 108.3 ?
C6 C8 P2 . 107.1(2) ?
C6 C8 H8A . 110.3 ?
P2 C8 H8A . 110.3 ?
C6 C8 H8B . 110.3 ?
P2 C8 H8B . 110.3 ?
H8A C8 H8B . 108.5 ?
C12 C9 C10 . 107.9(3) ?
C12 C9 C11 . 107.3(3) ?
C10 C9 C11 . 109.8(3) ?
C12 C9 P1 . 109.5(2) ?
C10 C9 P1 . 112.2(2) ?
C11 C9 P1 . 110.0(2) ?
C9 C10 H10A . 109.5 ?
C9 C10 H10B . 109.5 ?
H10A C10 H10B . 109.5 ?
C9 C10 H10C . 109.5 ?
H10A C10 H10C . 109.5 ?
H10B C10 H10C . 109.5 ?
C9 C11 H11A . 109.5 ?
C9 C11 H11B . 109.5 ?
H11A C11 H11B . 109.5 ?
C9 C11 H11C . 109.5 ?
H11A C11 H11C . 109.5 ?
H11B C11 H11C . 109.5 ?
C9 C12 H12A . 109.5 ?
C9 C12 H12B . 109.5 ?
H12A C12 H12B . 109.5 ?
C9 C12 H12C . 109.5 ?
H12A C12 H12C . 109.5 ?
H12B C12 H12C . 109.5 ?
C15 C13 C14 . 108.4(3) ?
C15 C13 C16 . 108.6(3) ?
C14 C13 C16 . 107.8(3) ?
C15 C13 P1 . 110.9(2) ?
C14 C13 P1 . 115.2(2) ?
C16 C13 P1 . 105.8(2) ?
C13 C14 H14A . 109.5 ?
C13 C14 H14B . 109.5 ?
H14A C14 H14B . 109.5 ?
C13 C14 H14C . 109.5 ?
H14A C14 H14C . 109.5 ?
H14B C14 H14C . 109.5 ?
C13 C15 H15A . 109.5 ?
C13 C15 H15B . 109.5 ?
H15A C15 H15B . 109.5 ?
C13 C15 H15C . 109.5 ?
H15A C15 H15C . 109.5 ?
H15B C15 H15C . 109.5 ?
C13 C16 H16A . 109.5 ?
C13 C16 H16B . 109.5 ?
H16A C16 H16B . 109.5 ?
C13 C16 H16C . 109.5 ?
H16A C16 H16C . 109.5 ?
H16B C16 H16C . 109.5 ?
C20 C17 C18 . 106.8(3) ?
C20 C17 C19 . 107.6(3) ?
C18 C17 C19 . 109.6(3) ?
C20 C17 P2 . 110.4(2) ?
C18 C17 P2 . 113.1(2) ?
C19 C17 P2 . 109.3(2) ?
C17 C18 H18A . 109.5 ?
C17 C18 H18B . 109.5 ?
H18A C18 H18B . 109.5 ?
C17 C18 H18C . 109.5 ?
H18A C18 H18C . 109.5 ?
H18B C18 H18C . 109.5 ?
C17 C19 H19A . 109.5 ?
C17 C19 H19B . 109.5 ?
H19A C19 H19B . 109.5 ?
C17 C19 H19C . 109.5 ?
H19A C19 H19C . 109.5 ?
H19B C19 H19C . 109.5 ?
C17 C20 H20A . 109.5 ?
C17 C20 H20B . 109.5 ?
H20A C20 H20B . 109.5 ?
C17 C20 H20C . 109.5 ?
H20A C20 H20C . 109.5 ?
H20B C20 H20C . 109.5 ?
C24 C21 C23 . 107.2(3) ?
C24 C21 C22 . 107.0(3) ?
C23 C21 C22 . 110.3(3) ?
C24 C21 P2 . 107.9(2) ?
C23 C21 P2 . 111.7(2) ?
C22 C21 P2 . 112.6(2) ?
C21 C22 H22A . 109.5 ?
C21 C22 H22B . 109.5 ?
H22A C22 H22B . 109.5 ?
C21 C22 H22C . 109.5 ?
H22A C22 H22C . 109.5 ?
H22B C22 H22C . 109.5 ?
C21 C23 H23A . 109.5 ?
C21 C23 H23B . 109.5 ?
H23A C23 H23B . 109.5 ?
C21 C23 H23C . 109.5 ?
H23A C23 H23C . 109.5 ?
H23B C23 H23C . 109.5 ?
C21 C24 H24A . 109.5 ?
C21 C24 H24B . 109.5 ?
H24A C24 H24B . 109.5 ?
C21 C24 H24C . 109.5 ?
H24A C24 H24C . 109.5 ?
H24B C24 H24C . 109.5 ?
C26 C25 C32 . 123.4(3) ?
C26 C25 Ir2 . 69.71(19) ?
C32 C25 Ir2 . 114.2(2) ?
C26 C25 H25 . 107 ?
C32 C25 H25 . 120 ?
Ir2 C25 H25 . 111 ?
C25 C26 C27 . 125.2(3) ?
C25 C26 Ir2 . 71.04(19) ?
C27 C26 Ir2 . 111.0(2) ?
C25 C26 H26 . 113 ?
C27 C26 H26 . 117 ?
Ir2 C26 H26 . 106 ?
C26 C27 C28 . 112.4(3) ?
C26 C27 H27A . 109.1 ?
C28 C27 H27A . 109.1 ?
C26 C27 H27B . 109.1 ?
C28 C27 H27B . 109.1 ?
H27A C27 H27B . 107.9 ?
C29 C28 C27 . 111.3(3) ?
C29 C28 H28A . 109.4 ?
C27 C28 H28A . 109.4 ?
C29 C28 H28B . 109.4 ?
C27 C28 H28B . 109.4 ?
H28A C28 H28B . 108.0 ?
C30 C29 C28 . 123.7(3) ?
C30 C29 Ir2 . 69.85(18) ?
C28 C29 Ir2 . 113.4(2) ?
C30 C29 H29 . 117 ?
C28 C29 H29 . 114 ?
Ir2 C29 H29 . 107 ?
C29 C30 C31 . 124.3(3) ?
C29 C30 Ir2 . 70.88(19) ?
C31 C30 Ir2 . 112.0(2) ?
C29 C30 H30 . 116 ?
C31 C30 H30 . 116 ?
Ir2 C30 H30 . 104 ?
C30 C31 C32 . 112.0(3) ?
C30 C31 H31A . 109.2 ?
C32 C31 H31A . 109.2 ?
C30 C31 H31B . 109.2 ?
C32 C31 H31B . 109.2 ?
H31A C31 H31B . 107.9 ?
C25 C32 C31 . 111.3(3) ?
C25 C32 H32A . 109.4 ?
C31 C32 H32A . 109.4 ?
C25 C32 H32B . 109.4 ?
C31 C32 H32B . 109.4 ?
H32A C32 H32B . 108.0 ?
C33 C33 C34 3_765 114.8(6) ?
C33 C33 H33A 3_765 108.6 ?
C34 C33 H33A . 108.6 ?
C33 C33 H33B 3_765 108.6 ?
C34 C33 H33B . 108.6 ?
H33A C33 H33B . 107.5 ?
C33 C34 C35 . 114.7(5) ?
C33 C34 H34A . 108.6 ?
C35 C34 H34A . 108.6 ?
C33 C34 H34B . 108.6 ?
C35 C34 H34B . 108.6 ?
H34A C34 H34B . 107.6 ?
C34 C35 H35A . 109.5 ?
C34 C35 H35B . 109.5 ?
H35A C35 H35B . 109.5 ?
C34 C35 H35C . 109.5 ?
H35A C35 H35C . 109.5 ?
H35B C35 H35C . 109.5 ?

loop_
_geom_bond_atom_site_label_1
_geom_bond_atom_site_label_2
_geom_bond_site_symmetry_2
_geom_bond_distance
_geom_bond_publ_flag
Ir1 C1 . 2.012(3) y
Ir1 P1 . 2.3260(10) y
Ir1 P2 . 2.3280(10) y
Ir1 Cl1 . 2.5070(10) y
Ir1 Cl2 . 2.5910(10) y
Ir1 H1 . 1.59 y
Ir2 C26 . 2.090(3) y
Ir2 C30 . 2.100(3) y
Ir2 C25 . 2.108(3) y
Ir2 C29 . 2.113(3) y
Ir2 Cl1 . 2.3830(10) y
Ir2 Cl2 . 2.4070(10) y
P1 C7 . 1.843(3) ?
P1 C9 . 1.891(3) ?
P1 C13 . 1.891(3) ?
P2 C8 . 1.845(3) ?
P2 C21 . 1.891(3) ?
P2 C17 . 1.896(3) ?
C1 C6 . 1.412(4) ?
C1 C2 . 1.420(4) ?
C2 C3 . 1.394(5) ?
C2 C7 . 1.511(4) ?
C3 C4 . 1.393(5) ?
C3 H3 . 0.9500 ?
C4 C5 . 1.391(5) ?
C4 H4 . 0.9500 ?
C5 C6 . 1.390(4) ?
C5 H5 . 0.9500 ?
C6 C8 . 1.516(4) ?
C7 H7A . 0.9900 ?
C7 H7B . 0.9900 ?
C8 H8A . 0.9900 ?
C8 H8B . 0.9900 ?
C9 C12 . 1.531(5) ?
C9 C10 . 1.536(5) ?
C9 C11 . 1.542(5) ?
C10 H10A . 0.9800 ?
C10 H10B . 0.9800 ?
C10 H10C . 0.9800 ?
C11 H11A . 0.9800 ?
C11 H11B . 0.9800 ?
C11 H11C . 0.9800 ?
C12 H12A . 0.9800 ?
C12 H12B . 0.9800 ?
C12 H12C . 0.9800 ?
C13 C15 . 1.537(5) ?
C13 C14 . 1.539(5) ?
C13 C16 . 1.542(5) ?
C14 H14A . 0.9800 ?
C14 H14B . 0.9800 ?
C14 H14C . 0.9800 ?
C15 H15A . 0.9800 ?
C15 H15B . 0.9800 ?
C15 H15C . 0.9800 ?
C16 H16A . 0.9800 ?
C16 H16B . 0.9800 ?
C16 H16C . 0.9800 ?
C17 C20 . 1.535(5) ?
C17 C18 . 1.538(5) ?
C17 C19 . 1.546(5) ?
C18 H18A . 0.9800 ?
C18 H18B . 0.9800 ?
C18 H18C . 0.9800 ?
C19 H19A . 0.9800 ?
C19 H19B . 0.9800 ?
C19 H19C . 0.9800 ?
C20 H20A . 0.9800 ?
C20 H20B . 0.9800 ?
C20 H20C . 0.9800 ?
C21 C24 . 1.528(5) ?
C21 C23 . 1.537(5) ?
C21 C22 . 1.543(5) ?
C22 H22A . 0.9800 ?
C22 H22B . 0.9800 ?
C22 H22C . 0.9800 ?
C23 H23A . 0.9800 ?
C23 H23B . 0.9800 ?
C23 H23C . 0.9800 ?
C24 H24A . 0.9800 ?
C24 H24B . 0.9800 ?
C24 H24C . 0.9800 ?
C25 C26 . 1.410(5) ?
C25 C32 . 1.531(5) ?
C25 H25 . 0.910 ?
C26 C27 . 1.512(5) ?
C26 H26 . 0.938 ?
C27 C28 . 1.528(5) ?
C27 H27A . 0.9900 ?
C27 H27B . 0.9900 ?
C28 C29 . 1.520(4) ?
C28 H28A . 0.9900 ?
C28 H28B . 0.9900 ?
C29 C30 . 1.416(5) ?
C29 H29 . 0.959 ?
C30 C31 . 1.520(5) ?
C30 H30 . 0.871 ?
C31 C32 . 1.540(5) ?
C31 H31A . 0.9900 ?
C31 H31B . 0.9900 ?
C32 H32A . 0.9900 ?
C32 H32B . 0.9900 ?
C33 C33 3_765 1.514(14) ?
C33 C34 . 1.529(11) ?
C33 H33A . 0.9900 ?
C33 H33B . 0.9900 ?
C34 C35 . 1.543(12) ?
C34 H34A . 0.9900 ?
C34 H34B . 0.9900 ?
C35 H35A . 0.9800 ?
C35 H35B . 0.9800 ?
C35 H35C . 0.9800 ?

loop_
_geom_hbond_atom_site_label_D
_geom_hbond_atom_site_label_H
_geom_hbond_atom_site_label_A
_geom_hbond_site_symmetry_A
_geom_hbond_distance_DH
_geom_hbond_distance_HA
_geom_hbond_distance_DA
_geom_hbond_angle_DHA
C12 H12B Cl1 . 0.98 2.93 3.785(4) 147.1
C15 H15C Cl2 . 0.98 2.80 3.628(4) 143.1
C16 H16A Cl2 . 0.98 2.66 3.551(4) 151.6
C24 H24B Cl2 . 0.98 2.79 3.295(3) 112.5
C24 H24C Cl1 . 0.98 2.91 3.782(3) 148.5
C24 H24B Cl2 . 0.98 2.79 3.295(3) 112.5
C26 H26 Cl1 . 0.94 2.79 3.165(3) 104.7
C27 H27B Cl1 2_755 0.99 2.81 3.659(3) 143.9
C30 H30 Cl2 . 0.87 2.93 3.264(3) 104.7
C32 H32A Cl1 2_755 0.99 2.90 3.865(3) 166.0

loop_
_geom_torsion_atom_site_label_1
_geom_torsion_atom_site_label_2
_geom_torsion_atom_site_label_3
_geom_torsion_atom_site_label_4
_geom_torsion_site_symmetry_1
_geom_torsion
C1 Ir1 P1 C7 . -21.72(14)
P2 Ir1 P1 C7 . 21.31(14)
Cl1 Ir1 P1 C7 . 161.47(11)
Cl2 Ir1 P1 C7 . -117.50(11)
C1 Ir1 P1 C9 . -132.26(15)
P2 Ir1 P1 C9 . -89.23(14)
Cl1 Ir1 P1 C9 . 50.94(12)
Cl2 Ir1 P1 C9 . 131.96(12)
C1 Ir1 P1 C13 . 90.06(15)
P2 Ir1 P1 C13 . 133.09(14)
Cl1 Ir1 P1 C13 . -86.74(13)
Cl2 Ir1 P1 C13 . -5.72(13)
C1 Ir1 P2 C8 . -28.64(14)
P1 Ir1 P2 C8 . -71.93(13)
Cl1 Ir1 P2 C8 . 148.12(11)
Cl2 Ir1 P2 C8 . 67.31(11)
C1 Ir1 P2 C21 . -143.63(16)
P1 Ir1 P2 C21 . 173.07(13)
Cl1 Ir1 P2 C21 . 33.13(13)
Cl2 Ir1 P2 C21 . -47.69(13)
C1 Ir1 P2 C17 . 82.46(15)
P1 Ir1 P2 C17 . 39.16(15)
Cl1 Ir1 P2 C17 . -100.78(12)
Cl2 Ir1 P2 C17 . 178.40(12)
C26 Ir2 Cl1 Ir1 . -144.88(10)
C30 Ir2 Cl1 Ir1 . 97.6(3)
C25 Ir2 Cl1 Ir1 . 176.11(10)
C29 Ir2 Cl1 Ir1 . -79.7(3)
Cl2 Ir2 Cl1 Ir1 . 10.20(3)
P1 Ir1 Cl1 Ir2 . 89.10(3)
P2 Ir1 Cl1 Ir2 . -104.44(3)
Cl2 Ir1 Cl1 Ir2 . -9.60(3)
C26 Ir2 Cl2 Ir1 . 72.0(2)
C30 Ir2 Cl2 Ir1 . -170.05(9)
C25 Ir2 Cl2 Ir1 . -103.5(4)
C29 Ir2 Cl2 Ir1 . 150.63(9)
Cl1 Ir2 Cl2 Ir1 . -9.82(3)
C1 Ir1 Cl2 Ir2 . -170.55(9)
P1 Ir1 Cl2 Ir2 . -86.25(3)
P2 Ir1 Cl2 Ir2 . 107.59(3)
Cl1 Ir1 Cl2 Ir2 . 9.45(2)
P1 Ir1 C1 C6 . -171.6(3)
P2 Ir1 C1 C6 . 22.8(2)
Cl2 Ir1 C1 C6 . -72.5(2)
P1 Ir1 C1 C2 . 12.5(2)
P2 Ir1 C1 C2 . -153.1(3)
Cl2 Ir1 C1 C2 . 111.6(2)
C6 C1 C2 C3 . 6.2(4)
Ir1 C1 C2 C3 . -177.7(2)
C6 C1 C2 C7 . -170.3(3)
Ir1 C1 C2 C7 . 5.7(4)
C1 C2 C3 C4 . -3.0(5)
C7 C2 C3 C4 . 173.4(3)
C2 C3 C4 C5 . -1.6(5)
C3 C4 C5 C6 . 2.8(5)
C4 C5 C6 C1 . 0.6(5)
C4 C5 C6 C8 . -175.7(3)
C2 C1 C6 C5 . -5.0(4)
Ir1 C1 C6 C5 . 178.9(2)
C2 C1 C6 C8 . 171.4(3)
Ir1 C1 C6 C8 . -4.7(4)
C3 C2 C7 P1 . 157.5(3)
C1 C2 C7 P1 . -26.0(4)
C9 P1 C7 C2 . 150.2(2)
C13 P1 C7 C2 . -95.3(2)
Ir1 P1 C7 C2 . 30.2(2)
C5 C6 C8 P2 . 153.6(3)
C1 C6 C8 P2 . -22.8(3)
C21 P2 C8 C6 . 164.0(2)
C17 P2 C8 C6 . -81.7(2)
Ir1 P2 C8 C6 . 33.9(2)
C7 P1 C9 C12 . -82.2(3)
C13 P1 C9 C12 . 168.2(2)
Ir1 P1 C9 C12 . 25.9(3)
C7 P1 C9 C10 . 37.6(3)
C13 P1 C9 C10 . -72.0(3)
Ir1 P1 C9 C10 . 145.6(2)
C7 P1 C9 C11 . 160.1(2)
C13 P1 C9 C11 . 50.5(3)
Ir1 P1 C9 C11 . -91.9(2)
C7 P1 C13 C15 . 172.9(2)
C9 P1 C13 C15 . -77.1(3)
Ir1 P1 C13 C15 . 63.0(3)
C7 P1 C13 C14 . -63.5(3)
C9 P1 C13 C14 . 46.5(3)
Ir1 P1 C13 C14 . -173.5(2)
C7 P1 C13 C16 . 55.4(2)
C9 P1 C13 C16 . 165.4(2)
Ir1 P1 C13 C16 . -54.5(2)
C8 P2 C17 C20 . 49.1(3)
C21 P2 C17 C20 . 160.4(2)
Ir1 P2 C17 C20 . -58.0(2)
C8 P2 C17 C18 . -70.5(3)
C21 P2 C17 C18 . 40.9(3)
Ir1 P2 C17 C18 . -177.6(2)
C8 P2 C17 C19 . 167.2(2)
C21 P2 C17 C19 . -81.4(2)
Ir1 P2 C17 C19 . 60.1(2)
C8 P2 C21 C24 . -80.4(2)
C17 P2 C21 C24 . 167.4(2)
Ir1 P2 C21 C24 . 32.3(3)
C8 P2 C21 C23 . 162.1(2)
C17 P2 C21 C23 . 49.9(3)
Ir1 P2 C21 C23 . -85.2(2)
C8 P2 C21 C22 . 37.5(3)
C17 P2 C21 C22 . -74.8(3)
Ir1 P2 C21 C22 . 150.15(19)
C30 Ir2 C25 C26 . -115.3(2)
C29 Ir2 C25 C26 . -76.8(2)
Cl1 Ir2 C25 C26 . 84.27(18)
Cl2 Ir2 C25 C26 . 176.9(3)
C26 Ir2 C25 C32 . 118.5(3)
C30 Ir2 C25 C32 . 3.2(2)
C29 Ir2 C25 C32 . 41.7(2)
Cl1 Ir2 C25 C32 . -157.2(2)
Cl2 Ir2 C25 C32 . -64.6(5)
C32 C25 C26 C27 . -3.5(5)
Ir2 C25 C26 C27 . 102.8(3)
C32 C25 C26 Ir2 . -106.2(3)
C30 Ir2 C26 C25 . 65.1(2)
C29 Ir2 C26 C25 . 100.6(2)
Cl1 Ir2 C26 C25 . -97.25(18)
Cl2 Ir2 C26 C25 . -178.25(16)
C30 Ir2 C26 C27 . -56.4(3)
C25 Ir2 C26 C27 . -121.4(3)
C29 Ir2 C26 C27 . -20.9(2)
Cl1 Ir2 C26 C27 . 141.3(2)
Cl2 Ir2 C26 C27 . 60.3(3)
C25 C26 C27 C28 . -46.6(4)
Ir2 C26 C27 C28 . 34.5(3)
C26 C27 C28 C29 . -31.2(4)
C27 C28 C29 C30 . 94.2(4)
C27 C28 C29 Ir2 . 13.6(4)
C26 Ir2 C29 C30 . -115.0(2)
C25 Ir2 C29 C30 . -76.6(2)
Cl1 Ir2 C29 C30 . 178.6(2)
Cl2 Ir2 C29 C30 . 89.89(18)
C26 Ir2 C29 C28 . 4.0(2)
C30 Ir2 C29 C28 . 119.0(3)
C25 Ir2 C29 C28 . 42.4(3)
Cl1 Ir2 C29 C28 . -62.4(4)
Cl2 Ir2 C29 C28 . -151.1(2)
C28 C29 C30 C31 . -1.3(5)
Ir2 C29 C30 C31 . 104.1(3)
C28 C29 C30 Ir2 . -105.3(3)
C26 Ir2 C30 C29 . 65.4(2)
C25 Ir2 C30 C29 . 100.8(2)
Cl1 Ir2 C30 C29 . -178.6(2)
Cl2 Ir2 C30 C29 . -92.26(18)
C26 Ir2 C30 C31 . -54.9(3)
C25 Ir2 C30 C31 . -19.5(2)
C29 Ir2 C30 C31 . -120.2(3)
Cl1 Ir2 C30 C31 . 61.2(4)
Cl2 Ir2 C30 C31 . 147.5(2)
C29 C30 C31 C32 . -49.0(5)
Ir2 C30 C31 C32 . 32.3(4)
C26 C25 C32 C31 . 94.2(4)
Ir2 C25 C32 C31 . 13.3(4)
C30 C31 C32 C25 . -29.3(4)
C33 C33 C34 C35 3_765 177.6(6)
